data_7011495
loop_
_publ_author_name
'Bera, Jitendra K.'
'Cl\'erac, Rodolphe'
'Fanwick, Phillip E.'
'Walton, Richard A.'

_publ_section_title
;
 Assemblies of multiply bonded [Re2]n+ cores possessing bond orders of
 3 or 3.5 that are linked by dicarboxylate bridges
;
_journal_issue 10
_journal_name_full 'Journal of the Chemical Society, Dalton Transactions'
_journal_page_first 2168
_journal_paper_doi 10.1039/b200561c
_journal_year 2002
_chemical_formula_sum 'C56 H48 Cl4 N O2 P4 Re2'
_chemical_formula_weight 1405.12
_chemical_name_systematic ' ?'
_space_group_IT_number 14
_symmetry_cell_setting monoclinic
_symmetry_space_group_name_Hall '-P 2yn'
_symmetry_space_group_name_H-M 'P 1 21/n 1'
_atom_type_scat_source 'International Tables for Crystallography (Vol C)'
_cell_angle_alpha 90.00
_cell_angle_beta 105.9273(9)
_cell_angle_gamma 90.00
_cell_formula_units_Z 4
_cell_length_a 17.8053(5)
_cell_length_b 14.4632(2)
_cell_length_c 21.1278(5)
_cell_measurement_reflns_used 42362
_cell_measurement_temperature 173
_cell_measurement_theta_max 27
_cell_measurement_theta_min 4
_cell_volume 5232.0(2)
_computing_cell_refinement DENZO/SCALEPACK_(Otwinowski,_1996)
_computing_data_collection Collect_(Nonius,_1998)
_computing_data_reduction DENZO/SCALEPACK_(Otwinowski,_1996)
_computing_molecular_graphics
;
ORTEP (Johnson, 1976)
Xtal_GX (Hall, 1995)
PLUTON (Spek, 1991)
;
_computing_publication_material CIF_VAX_MolEN_(Fair,_1990)
_computing_structure_refinement SHELX97_(Sheldrick,_1997)
_computing_structure_solution PATTY_(DIRDIF92,_Beurskins,_1992)
_diffrn_ambient_temperature 173
_diffrn_radiation_type MO-K\a
_diffrn_radiation_wavelength 0.71073
_diffrn_reflns_av_R_equivalents 0.052
_diffrn_reflns_limit_h_max 23
_diffrn_reflns_limit_h_min 0
_diffrn_reflns_limit_k_max 17
_diffrn_reflns_limit_k_min 0
_diffrn_reflns_limit_l_max 26
_diffrn_reflns_limit_l_min -27
_diffrn_reflns_number 42362
_diffrn_reflns_theta_max 27.50
_diffrn_reflns_theta_min 4.00
_exptl_absorpt_coefficient_mu 5.056
_exptl_absorpt_correction_T_max 0.3638
_exptl_absorpt_correction_T_min 0.2821
_exptl_absorpt_correction_type refined_empirical_(Otwinowski_&_Minor,_1996
_exptl_crystal_colour orange
_exptl_crystal_density_diffrn 1.78
_exptl_crystal_description cube
_exptl_crystal_F_000 2740
_exptl_crystal_size_max 0.25
_exptl_crystal_size_mid 0.22
_exptl_crystal_size_min 0.20
_refine_diff_density_max 1.21
_refine_diff_density_min -1.85
_refine_ls_extinction_method none
_refine_ls_goodness_of_fit_ref 1.022
_refine_ls_hydrogen_treatment H_atoms_riding
_refine_ls_matrix_type full
_refine_ls_number_parameters 622
_refine_ls_number_reflns 11806
_refine_ls_number_restraints 0
_refine_ls_R_factor_gt 0.036
_refine_ls_shift/su_max 0.001
_refine_ls_structure_factor_coef Fsqd
_refine_ls_weighting_details 'w=1/[\s^2^(Fo^2^)+(0.0417P)^2^+0.0000P] where P=(Fo^2^+2Fc^2^)/3'
_refine_ls_weighting_scheme calc
_refine_ls_wR_factor_ref 0.080
_reflns_number_gt 10483
_reflns_number_total 12282
_reflns_threshold_expression >2.0\s(I)
_cod_data_source_file b200561c.txt
_cod_data_source_block MD21PX
_cod_depositor_comments
;
The following automatic conversions were performed:
'_refine_ls_weighting_scheme' value 'calc ' changed to 'calc' according to
'/home/saulius/struct/CIF-dictionaries/cif_core.dic' dictionary named
'cif_core.dic' version 2.4.1 from 2010-06-29.

Automatic conversion script
Id: cif_fix_enum 1527 2010-12-29 10:47:43Z saulius 
;
_cod_original_cell_volume 5232.0(4)
_cod_original_sg_symbol_H-M 'p 1 21/n 1'
_cod_database_code 7011495

loop_
_symmetry_equiv_pos_as_xyz
'x, y, z'
'-x+1/2, y+1/2, -z+1/2'
'-x, -y, -z'
'x+1/2, -y+1/2, z+1/2'

loop_
_atom_site_aniso_label
_atom_site_aniso_U_11
_atom_site_aniso_U_22
_atom_site_aniso_U_33
_atom_site_aniso_U_12
_atom_site_aniso_U_13
_atom_site_aniso_U_23
Re(1) 0.01952(10) 0.02043(10) 0.01820(10) 0.00140(7) 0.00541(7) 0.00128(7)
Re(2) 0.01957(10) 0.01993(10) 0.01735(10) 0.00055(7) 0.00406(7) 0.00124(7)
Cl(11) 0.0263(6) 0.0360(6) 0.0205(6) 0.0010(5) 0.0013(5) 0.0037(5)
Cl(12) 0.0266(6) 0.0337(6) 0.0348(7) -0.0003(5) 0.0139(5) -0.0013(5)
Cl(21) 0.0295(6) 0.0283(6) 0.0231(6) -0.0018(5) 0.0042(5) 0.0078(5)
Cl(22) 0.0228(6) 0.0285(6) 0.0311(7) -0.0002(4) 0.0048(5) 0.0036(5)
P(1) 0.0244(7) 0.0217(6) 0.0242(7) 0.0026(5) 0.0058(5) 0.0029(5)
P(2) 0.0237(7) 0.0222(6) 0.0240(7) 0.0018(5) 0.0036(5) 0.0003(5)
P(3) 0.0221(6) 0.0222(6) 0.0221(6) -0.0007(5) 0.0078(5) -0.0011(5)
P(4) 0.0203(6) 0.0226(6) 0.0181(6) -0.0014(5) 0.0045(5) -0.0005(4)
O(1) 0.0259(18) 0.0257(16) 0.0173(16) 0.0026(13) 0.0069(14) 0.0037(13)
O(2) 0.0269(18) 0.0237(16) 0.0185(17) 0.0022(13) 0.0054(14) 0.0014(13)
N(14) 0.075(4) 0.043(3) 0.031(3) -0.008(3) -0.001(3) 0.009(2)
C(10) 0.031(3) 0.020(2) 0.017(2) -0.0003(19) 0.007(2) 0.0011(17)
C(11) 0.040(3) 0.025(2) 0.019(2) 0.006(2) 0.008(2) 0.0024(19)
C(12) 0.047(4) 0.041(3) 0.031(3) -0.001(3) 0.015(3) 0.009(2)
C(13) 0.055(4) 0.053(4) 0.032(3) -0.001(3) 0.011(3) 0.013(3)
C(15) 0.055(4) 0.044(3) 0.030(3) 0.004(3) -0.004(3) 0.008(3)
C(16) 0.038(3) 0.034(3) 0.032(3) 0.002(2) 0.002(2) 0.002(2)
C(1B) 0.026(3) 0.018(2) 0.031(3) 0.0005(18) 0.005(2) 0.0022(19)
C(2B) 0.021(2) 0.027(2) 0.025(3) -0.0038(19) 0.005(2) -0.0033(19)
C(111) 0.030(3) 0.021(2) 0.033(3) 0.005(2) 0.006(2) 0.006(2)
C(112) 0.029(3) 0.037(3) 0.032(3) 0.001(2) 0.001(2) 0.000(2)
C(113) 0.046(4) 0.047(3) 0.036(3) 0.003(3) -0.003(3) 0.010(3)
C(114) 0.036(4) 0.048(4) 0.056(4) 0.011(3) -0.009(3) 0.012(3)
C(115) 0.026(3) 0.059(4) 0.054(4) 0.005(3) 0.005(3) 0.024(3)
C(116) 0.031(3) 0.037(3) 0.045(4) 0.008(2) 0.010(3) 0.017(2)
C(121) 0.028(3) 0.033(3) 0.025(3) 0.003(2) 0.008(2) 0.001(2)
C(122) 0.039(3) 0.027(3) 0.038(3) 0.010(2) 0.014(3) 0.000(2)
C(123) 0.050(4) 0.046(3) 0.051(4) 0.013(3) 0.027(3) -0.007(3)
C(124) 0.057(4) 0.062(4) 0.025(3) 0.013(3) 0.024(3) -0.006(3)
C(125) 0.054(4) 0.045(3) 0.028(3) 0.011(3) 0.015(3) 0.002(2)
C(126) 0.041(3) 0.033(3) 0.028(3) 0.013(2) 0.014(2) 0.004(2)
C(211) 0.026(3) 0.018(2) 0.038(3) -0.0017(19) 0.003(2) 0.002(2)
C(212) 0.035(3) 0.028(3) 0.031(3) -0.003(2) 0.002(2) 0.004(2)
C(213) 0.038(3) 0.029(3) 0.051(4) -0.001(2) 0.004(3) 0.013(2)
C(214) 0.035(3) 0.029(3) 0.064(4) -0.004(2) 0.006(3) 0.005(3)
C(215) 0.043(4) 0.022(3) 0.065(4) -0.007(2) 0.000(3) -0.007(3)
C(216) 0.034(3) 0.031(3) 0.047(4) -0.004(2) 0.004(3) -0.003(2)
C(221) 0.028(3) 0.031(3) 0.021(3) -0.003(2) 0.004(2) -0.002(2)
C(222) 0.036(3) 0.050(3) 0.033(3) 0.005(3) 0.002(3) -0.013(3)
C(223) 0.048(4) 0.071(4) 0.035(4) -0.010(3) 0.015(3) -0.023(3)
C(224) 0.057(4) 0.071(4) 0.019(3) -0.003(3) -0.001(3) -0.008(3)
C(225) 0.047(4) 0.047(3) 0.028(3) 0.006(3) -0.006(3) -0.001(3)
C(226) 0.036(3) 0.034(3) 0.031(3) 0.001(2) 0.005(2) 0.000(2)
C(311) 0.018(2) 0.024(2) 0.032(3) -0.0055(18) 0.005(2) -0.0032(19)
C(312) 0.026(3) 0.039(3) 0.053(4) -0.001(2) 0.001(3) -0.016(3)
C(313) 0.028(3) 0.052(4) 0.086(6) 0.002(3) -0.005(3) -0.016(4)
C(314) 0.032(3) 0.054(4) 0.063(5) -0.006(3) -0.004(3) -0.024(3)
C(315) 0.042(4) 0.032(3) 0.058(4) -0.012(2) 0.000(3) -0.019(3)
C(316) 0.032(3) 0.030(3) 0.047(4) 0.000(2) 0.008(3) -0.009(2)
C(321) 0.032(3) 0.022(2) 0.023(3) -0.003(2) 0.010(2) -0.0032(19)
C(322) 0.043(3) 0.034(3) 0.051(4) 0.008(2) 0.029(3) 0.009(3)
C(323) 0.057(4) 0.036(3) 0.053(4) 0.009(3) 0.039(3) 0.015(3)
C(324) 0.066(4) 0.029(3) 0.037(3) 0.000(3) 0.021(3) 0.008(2)
C(325) 0.038(3) 0.027(3) 0.038(3) 0.007(2) 0.002(3) 0.004(2)
C(326) 0.026(3) 0.026(2) 0.034(3) -0.003(2) 0.012(2) 0.003(2)
C(411) 0.028(3) 0.026(2) 0.024(3) -0.002(2) 0.009(2) -0.0013(19)
C(412) 0.033(3) 0.040(3) 0.039(3) 0.003(2) 0.021(3) 0.011(2)
C(413) 0.049(4) 0.045(3) 0.061(4) 0.005(3) 0.036(3) 0.009(3)
C(414) 0.073(5) 0.039(3) 0.036(3) -0.007(3) 0.034(3) 0.005(3)
C(415) 0.066(4) 0.042(3) 0.022(3) -0.018(3) 0.009(3) 0.003(2)
C(416) 0.036(3) 0.039(3) 0.029(3) -0.010(2) 0.004(2) 0.003(2)
C(421) 0.021(2) 0.026(2) 0.022(2) -0.0031(19) 0.0036(19) 0.0009(19)
C(422) 0.027(3) 0.031(3) 0.028(3) -0.001(2) 0.008(2) -0.007(2)
C(423) 0.031(3) 0.027(3) 0.039(3) 0.008(2) 0.005(2) -0.014(2)
C(424) 0.031(3) 0.026(3) 0.039(3) 0.007(2) 0.002(2) 0.000(2)
C(425) 0.030(3) 0.026(2) 0.024(3) 0.000(2) -0.002(2) 0.0006(19)
C(426) 0.026(3) 0.023(2) 0.026(3) 0.0046(19) 0.006(2) -0.0002(19)

loop_
_atom_site_label
_atom_site_fract_x
_atom_site_fract_y
_atom_site_fract_z
_atom_site_U_iso_or_equiv
_atom_site_thermal_displace_type
_atom_site_calc_flag
Re(1) 0.130452(11) 0.139360(11) 0.384469(9) 0.01934(5) Uani ?
Re(2) 0.257628(10) 0.184499(11) 0.395707(9) 0.01915(5) Uani ?
Cl(11) 0.06743(7) 0.17672(8) 0.27439(6) 0.0286(3) Uani ?
Cl(12) -0.00272(7) 0.10583(8) 0.40632(6) 0.0306(3) Uani ?
Cl(21) 0.23987(7) 0.27983(8) 0.30178(6) 0.0276(3) Uani ?
Cl(22) 0.40594(7) 0.19727(8) 0.41202(6) 0.0280(3) Uani ?
P(1) 0.09632(7) 0.29212(8) 0.42217(6) 0.0236(4) Uani ?
P(2) 0.26876(7) 0.33270(8) 0.45758(6) 0.0239(4) Uani ?
P(3) 0.12852(7) -0.02071(8) 0.34135(6) 0.0218(3) Uani ?
P(4) 0.28473(7) 0.05294(8) 0.33059(6) 0.0205(3) Uani ?
O(1) 0.16722(18) 0.0789(2) 0.47667(15) 0.0228(9) Uani ?
O(2) 0.29136(19) 0.1115(2) 0.48448(15) 0.0232(9) Uani ?
N(14) 0.3005(4) -0.1098(3) 0.6719(2) 0.0527(19) Uani ?
C(10) 0.2393(3) 0.0733(3) 0.5065(2) 0.0226(13) Uani ?
C(11) 0.2616(3) 0.0142(3) 0.5667(2) 0.0280(13) Uani ?
C(12) 0.2051(4) -0.0185(4) 0.5948(3) 0.0388(19) Uani ?
C(13) 0.2274(4) -0.0792(4) 0.6479(3) 0.047(2) Uani ?
C(15) 0.3540(4) -0.0774(4) 0.6446(3) 0.0461(19) Uani ?
C(16) 0.3386(3) -0.0142(3) 0.5927(3) 0.0362(16) Uani ?
C(1B) 0.1713(3) 0.3823(3) 0.4273(2) 0.0256(15) Uani ?
C(2B) 0.2003(3) -0.0209(3) 0.2943(2) 0.0246(13) Uani ?
C(111) 0.0092(3) 0.3429(3) 0.3661(3) 0.0285(15) Uani ?
C(112) 0.0138(3) 0.3830(3) 0.3085(3) 0.0341(16) Uani ?
C(113) -0.0522(4) 0.4181(4) 0.2631(3) 0.0458(19) Uani ?
C(114) -0.1236(4) 0.4104(4) 0.2758(3) 0.051(2) Uani ?
C(115) -0.1297(3) 0.3699(4) 0.3328(3) 0.048(2) Uani ?
C(116) -0.0626(3) 0.3364(4) 0.3791(3) 0.0378(19) Uani ?
C(121) 0.0784(3) 0.3002(3) 0.5037(2) 0.0285(16) Uani ?
C(122) 0.0572(3) 0.3837(3) 0.5256(3) 0.0340(17) Uani ?
C(123) 0.0528(4) 0.3948(4) 0.5890(3) 0.046(2) Uani ?
C(124) 0.0720(4) 0.3206(4) 0.6331(3) 0.045(2) Uani ?
C(125) 0.0900(4) 0.2368(4) 0.6112(3) 0.0416(19) Uani ?
C(126) 0.0934(3) 0.2258(3) 0.5467(3) 0.0331(16) Uani ?
C(211) 0.3346(3) 0.4253(3) 0.4466(3) 0.0285(15) Uani ?
C(212) 0.3724(3) 0.4242(3) 0.3969(3) 0.0327(16) Uani ?
C(213) 0.4231(3) 0.4942(3) 0.3920(3) 0.0410(19) Uani ?
C(214) 0.4376(3) 0.5670(4) 0.4363(3) 0.0442(19) Uani ?
C(215) 0.4011(4) 0.5691(4) 0.4857(3) 0.046(2) Uani ?
C(216) 0.3495(3) 0.4985(3) 0.4914(3) 0.0387(19) Uani ?
C(221) 0.2933(3) 0.3229(3) 0.5467(2) 0.0272(16) Uani ?
C(222) 0.2548(3) 0.3696(4) 0.5863(3) 0.0411(17) Uani ?
C(223) 0.2814(4) 0.3628(4) 0.6543(3) 0.051(2) Uani ?
C(224) 0.3473(4) 0.3117(4) 0.6832(3) 0.051(2) Uani ?
C(225) 0.3866(4) 0.2657(4) 0.6447(3) 0.0439(19) Uani ?
C(226) 0.3594(3) 0.2705(3) 0.5771(3) 0.0345(16) Uani ?
C(311) 0.0433(3) -0.0704(3) 0.2829(2) 0.0250(13) Uani ?
C(312) -0.0296(3) -0.0304(4) 0.2684(3) 0.0413(19) Uani ?
C(313) -0.0924(4) -0.0727(4) 0.2225(4) 0.059(2) Uani ?
C(314) -0.0823(4) -0.1534(4) 0.1919(3) 0.053(2) Uani ?
C(315) -0.0099(3) -0.1933(4) 0.2065(3) 0.047(2) Uani ?
C(316) 0.0533(3) -0.1529(3) 0.2521(3) 0.0369(19) Uani ?
C(321) 0.1550(3) -0.1073(3) 0.4064(2) 0.0252(15) Uani ?
C(322) 0.0999(3) -0.1250(3) 0.4405(3) 0.0395(19) Uani ?
C(323) 0.1174(4) -0.1870(4) 0.4925(3) 0.044(2) Uani ?
C(324) 0.1893(4) -0.2288(4) 0.5123(3) 0.0426(19) Uani ?
C(325) 0.2441(3) -0.2096(3) 0.4793(3) 0.0360(17) Uani ?
C(326) 0.2274(3) -0.1504(3) 0.4257(3) 0.0279(15) Uani ?
C(411) 0.3152(3) 0.0850(3) 0.2583(2) 0.0256(15) Uani ?
C(412) 0.3938(3) 0.0838(4) 0.2597(3) 0.0351(17) Uani ?
C(413) 0.4163(4) 0.1061(4) 0.2036(3) 0.048(2) Uani ?
C(414) 0.3617(4) 0.1318(4) 0.1464(3) 0.046(2) Uani ?
C(415) 0.2844(4) 0.1329(4) 0.1454(3) 0.0439(19) Uani ?
C(416) 0.2603(3) 0.1110(3) 0.2003(3) 0.0356(16) Uani ?
C(421) 0.3583(3) -0.0314(3) 0.3718(2) 0.0235(11) Uani ?
C(422) 0.3712(3) -0.1081(3) 0.3359(3) 0.0286(16) Uani ?
C(423) 0.4170(3) -0.1809(3) 0.3677(3) 0.0332(16) Uani ?
C(424) 0.4517(3) -0.1772(3) 0.4348(3) 0.0335(16) Uani ?
C(425) 0.4420(3) -0.0998(3) 0.4701(2) 0.0285(15) Uani ?
C(426) 0.3956(3) -0.0269(3) 0.4387(2) 0.0252(15) Uani ?
H(12) 0.1533 -0.0004 0.5785 0.0510 Uiso calc
H(13) 0.1895 -0.0993 0.6676 0.0610 Uiso calc
H(15) 0.4051 -0.0981 0.6611 0.0600 Uiso calc
H(16) 0.3784 0.0081 0.5761 0.0470 Uiso calc
H(112) 0.0620 0.3868 0.2995 0.0440 Uiso calc
H(113) -0.0479 0.4463 0.2246 0.0590 Uiso calc
H(114) -0.1681 0.4329 0.2455 0.0660 Uiso calc
H(115) -0.1783 0.3646 0.3409 0.0620 Uiso calc
H(116) -0.0665 0.3100 0.4182 0.0490 Uiso calc
H(122) 0.0457 0.4336 0.4968 0.0440 Uiso calc
H(123) 0.0372 0.4510 0.6025 0.0600 Uiso calc
H(124) 0.0726 0.3284 0.6770 0.0590 Uiso calc
H(125) 0.1001 0.1866 0.6398 0.0540 Uiso calc
H(126) 0.1056 0.1684 0.5323 0.0430 Uiso calc
H(1B1) 0.1653 0.4092 0.3842 0.0330 Uiso calc
H(1B2) 0.1645 0.4311 0.4568 0.0330 Uiso calc
H(212) 0.3634 0.3758 0.3668 0.0430 Uiso calc
H(213) 0.4478 0.4925 0.3586 0.0530 Uiso calc
H(214) 0.4717 0.6140 0.4326 0.0570 Uiso calc
H(215) 0.4107 0.6178 0.5156 0.0600 Uiso calc
H(216) 0.3252 0.5003 0.5251 0.0500 Uiso calc
H(222) 0.2112 0.4056 0.5671 0.0530 Uiso calc
H(223) 0.2547 0.3927 0.6805 0.0660 Uiso calc
H(224) 0.3653 0.3082 0.7288 0.0670 Uiso calc
H(225) 0.4312 0.2317 0.6644 0.0570 Uiso calc
H(226) 0.3854 0.2383 0.5514 0.0450 Uiso calc
H(2B1) 0.1755 0.0002 0.2499 0.0320 Uiso calc
H(2B2) 0.2182 -0.0837 0.2915 0.0320 Uiso calc
H(312) -0.0372 0.0243 0.2890 0.0540 Uiso calc
H(313) -0.1416 -0.0454 0.2126 0.0780 Uiso calc
H(314) -0.1243 -0.1808 0.1615 0.0690 Uiso calc
H(315) -0.0028 -0.2481 0.1858 0.0600 Uiso calc
H(316) 0.1021 -0.1809 0.2619 0.0480 Uiso calc
H(322) 0.0516 -0.0955 0.4284 0.0510 Uiso calc
H(323) 0.0799 -0.2004 0.5143 0.0570 Uiso calc
H(324) 0.2007 -0.2697 0.5476 0.0560 Uiso calc
H(325) 0.2932 -0.2368 0.4932 0.0470 Uiso calc
H(326) 0.2643 -0.1397 0.4028 0.0370 Uiso calc
H(412) 0.4313 0.0680 0.2983 0.0460 Uiso calc
H(413) 0.4688 0.1038 0.2047 0.0620 Uiso calc
H(414) 0.3770 0.1480 0.1092 0.0590 Uiso calc
H(415) 0.2472 0.1489 0.1066 0.0570 Uiso calc
H(416) 0.2076 0.1136 0.1987 0.0460 Uiso calc
H(422) 0.3490 -0.1103 0.2906 0.0370 Uiso calc
H(423) 0.4245 -0.2324 0.3438 0.0430 Uiso calc
H(424) 0.4814 -0.2268 0.4562 0.0440 Uiso calc
H(425) 0.4667 -0.0964 0.5149 0.0370 Uiso calc
H(426) 0.3895 0.0251 0.4626 0.0330 Uiso calc

loop_
_geom_angle_atom_site_label_1
_geom_angle_atom_site_label_2
_geom_angle_atom_site_label_3
_geom_angle
_geom_angle_publ_flag
O(1) Re(1) Re(2) 88.55(9) ?
O(1) Re(1) Cl(11) 165.81(9) ?
Re(2) Re(1) Cl(11) 103.03(3) ?
O(1) Re(1) P(1) 96.66(9) ?
Re(2) Re(1) P(1) 92.00(3) ?
Cl(11) Re(1) P(1) 91.17(4) ?
O(1) Re(1) P(3) 85.44(9) ?
Re(2) Re(1) P(3) 102.47(3) ?
Cl(11) Re(1) P(3) 84.07(4) ?
P(1) Re(1) P(3) 165.43(4) ?
O(1) Re(1) Cl(12) 79.71(9) ?
Re(2) Re(1) Cl(12) 163.47(3) ?
Cl(11) Re(1) Cl(12) 90.43(4) ?
P(1) Re(1) Cl(12) 78.00(4) ?
P(3) Re(1) Cl(12) 88.26(4) ?
O(2) Re(2) Re(1) 88.95(9) ?
O(2) Re(2) Cl(21) 170.38(9) ?
Re(1) Re(2) Cl(21) 100.21(3) ?
O(2) Re(2) P(4) 93.35(9) ?
Re(1) Re(2) P(4) 93.49(3) ?
Cl(21) Re(2) P(4) 89.05(4) ?
O(2) Re(2) P(2) 90.11(9) ?
Re(1) Re(2) P(2) 103.43(3) ?
Cl(21) Re(2) P(2) 84.94(4) ?
P(4) Re(2) P(2) 162.79(4) ?
O(2) Re(2) Cl(22) 83.37(9) ?
Re(1) Re(2) Cl(22) 167.58(3) ?
Cl(21) Re(2) Cl(22) 88.08(4) ?
P(4) Re(2) Cl(22) 77.29(4) ?
P(2) Re(2) Cl(22) 86.39(4) ?
C(111) P(1) C(121) 104.3(2) ?
C(111) P(1) C(1B) 103.0(2) ?
C(121) P(1) C(1B) 102.0(2) ?
C(111) P(1) Re(1) 112.92(17) ?
C(121) P(1) Re(1) 118.53(16) ?
C(1B) P(1) Re(1) 114.27(16) ?
C(221) P(2) C(1B) 109.2(2) ?
C(221) P(2) C(211) 102.0(2) ?
C(1B) P(2) C(211) 104.4(2) ?
C(221) P(2) Re(2) 116.01(16) ?
C(1B) P(2) Re(2) 102.93(15) ?
C(211) P(2) Re(2) 121.53(17) ?
C(311) P(3) C(2B) 102.0(2) ?
C(311) P(3) C(321) 103.6(2) ?
C(2B) P(3) C(321) 109.6(2) ?
C(311) P(3) Re(1) 122.76(16) ?
C(2B) P(3) Re(1) 105.07(15) ?
C(321) P(3) Re(1) 112.87(15) ?
C(411) P(4) C(421) 103.3(2) ?
C(411) P(4) C(2B) 101.4(2) ?
C(421) P(4) C(2B) 102.1(2) ?
C(411) P(4) Re(2) 114.87(15) ?
C(421) P(4) Re(2) 118.22(16) ?
C(2B) P(4) Re(2) 114.74(16) ?
C(10) O(1) Re(1) 120.7(3) ?
C(10) O(2) Re(2) 119.2(3) ?
C(15) N(14) C(13) 117.3(5) ?
O(1) C(10) O(2) 122.0(4) ?
O(1) C(10) C(11) 117.1(4) ?
O(2) C(10) C(11) 120.7(4) ?
C(12) C(11) C(16) 118.9(5) ?
C(12) C(11) C(10) 120.5(5) ?
C(16) C(11) C(10) 120.5(5) ?
C(11) C(12) C(13) 118.8(6) ?
N(14) C(13) C(12) 123.1(6) ?
N(14) C(15) C(16) 124.3(6) ?
C(11) C(16) C(15) 117.6(5) ?
P(2) C(1B) P(1) 110.2(2) ?
P(3) C(2B) P(4) 112.9(2) ?
C(112) C(111) C(116) 119.2(5) ?
C(112) C(111) P(1) 119.9(4) ?
C(116) C(111) P(1) 120.7(4) ?
C(111) C(112) C(113) 121.5(6) ?
C(114) C(113) C(112) 119.1(6) ?
C(115) C(114) C(113) 120.5(5) ?
C(114) C(115) C(116) 120.1(6) ?
C(111) C(116) C(115) 119.6(5) ?
C(122) C(121) C(126) 118.6(5) ?
C(122) C(121) P(1) 120.2(4) ?
C(126) C(121) P(1) 120.9(4) ?
C(123) C(122) C(121) 121.5(5) ?
C(122) C(123) C(124) 119.5(5) ?
C(125) C(124) C(123) 119.4(5) ?
C(124) C(125) C(126) 120.7(5) ?
C(121) C(126) C(125) 120.1(5) ?
C(212) C(211) C(216) 118.6(5) ?
C(212) C(211) P(2) 123.0(4) ?
C(216) C(211) P(2) 118.4(4) ?
C(213) C(212) C(211) 120.6(5) ?
C(212) C(213) C(214) 120.8(6) ?
C(215) C(214) C(213) 119.4(5) ?
C(214) C(215) C(216) 120.5(5) ?
C(211) C(216) C(215) 120.1(6) ?
C(222) C(221) C(226) 118.5(5) ?
C(222) C(221) P(2) 124.5(4) ?
C(226) C(221) P(2) 116.8(4) ?
C(223) C(222) C(221) 120.2(5) ?
C(224) C(223) C(222) 120.2(6) ?
C(223) C(224) C(225) 120.3(6) ?
C(226) C(225) C(224) 119.7(6) ?
C(225) C(226) C(221) 121.0(5) ?
C(312) C(311) C(316) 119.3(5) ?
C(312) C(311) P(3) 123.0(4) ?
C(316) C(311) P(3) 117.7(4) ?
C(311) C(312) C(313) 119.6(5) ?
C(314) C(313) C(312) 121.0(6) ?
C(315) C(314) C(313) 119.4(5) ?
C(314) C(315) C(316) 120.8(5) ?
C(315) C(316) C(311) 120.0(5) ?
C(322) C(321) C(326) 119.7(5) ?
C(322) C(321) P(3) 116.3(4) ?
C(326) C(321) P(3) 123.8(4) ?
C(323) C(322) C(321) 119.5(5) ?
C(324) C(323) C(322) 121.0(5) ?
C(323) C(324) C(325) 119.3(5) ?
C(324) C(325) C(326) 121.1(5) ?
C(325) C(326) C(321) 119.4(5) ?
C(412) C(411) C(416) 118.8(5) ?
C(412) C(411) P(4) 120.6(4) ?
C(416) C(411) P(4) 120.5(4) ?
C(413) C(412) C(411) 120.1(5) ?
C(414) C(413) C(412) 120.9(6) ?
C(415) C(414) C(413) 118.6(5) ?
C(414) C(415) C(416) 121.8(6) ?
C(415) C(416) C(411) 119.7(5) ?
C(426) C(421) C(422) 119.0(4) ?
C(426) C(421) P(4) 122.3(4) ?
C(422) C(421) P(4) 118.3(4) ?
C(423) C(422) C(421) 120.1(5) ?
C(424) C(423) C(422) 120.4(4) ?
C(425) C(424) C(423) 119.8(4) ?
C(424) C(425) C(426) 120.2(5) ?
C(421) C(426) C(425) 120.4(4) ?

loop_
_geom_bond_atom_site_label_1
_geom_bond_atom_site_label_2
_geom_bond_distance
_geom_bond_publ_flag
Re(1) O(1) 2.071(3) ?
Re(1) Re(2) 2.3055(3) ?
Re(1) Cl(11) 2.3511(12) ?
Re(1) P(1) 2.4801(12) ?
Re(1) P(3) 2.4848(11) ?
Re(1) Cl(12) 2.5829(12) ?
Re(2) O(2) 2.092(3) ?
Re(2) Cl(21) 2.3653(11) ?
Re(2) P(4) 2.4720(12) ?
Re(2) P(2) 2.4901(12) ?
Re(2) Cl(22) 2.5743(12) ?
P(1) C(111) 1.827(5) ?
P(1) C(121) 1.839(5) ?
P(1) C(1B) 1.848(5) ?
P(2) C(221) 1.818(5) ?
P(2) C(1B) 1.824(5) ?
P(2) C(211) 1.836(5) ?
P(3) C(311) 1.821(5) ?
P(3) C(2B) 1.822(5) ?
P(3) C(321) 1.824(5) ?
P(4) C(411) 1.817(5) ?
P(4) C(421) 1.826(5) ?
P(4) C(2B) 1.832(5) ?
O(1) C(10) 1.268(6) ?
O(2) C(10) 1.272(5) ?
N(14) C(15) 1.328(8) ?
N(14) C(13) 1.337(8) ?
C(10) C(11) 1.493(6) ?
C(11) C(12) 1.383(7) ?
C(11) C(16) 1.393(7) ?
C(12) C(13) 1.393(7) ?
C(15) C(16) 1.394(7) ?
C(111) C(112) 1.372(7) ?
C(111) C(116) 1.382(7) ?
C(112) C(113) 1.392(7) ?
C(113) C(114) 1.375(9) ?
C(114) C(115) 1.371(9) ?
C(115) C(116) 1.407(7) ?
C(121) C(122) 1.384(7) ?
C(121) C(126) 1.386(7) ?
C(122) C(123) 1.372(8) ?
C(123) C(124) 1.400(8) ?
C(124) C(125) 1.368(7) ?
C(125) C(126) 1.389(7) ?
C(211) C(212) 1.393(7) ?
C(211) C(216) 1.396(7) ?
C(212) C(213) 1.379(7) ?
C(213) C(214) 1.384(8) ?
C(214) C(215) 1.373(9) ?
C(215) C(216) 1.401(7) ?
C(221) C(222) 1.393(7) ?
C(221) C(226) 1.399(7) ?
C(222) C(223) 1.388(8) ?
C(223) C(224) 1.379(9) ?
C(224) C(225) 1.379(8) ?
C(225) C(226) 1.378(7) ?
C(311) C(312) 1.376(7) ?
C(311) C(316) 1.394(7) ?
C(312) C(313) 1.404(8) ?
C(313) C(314) 1.370(8) ?
C(314) C(315) 1.368(8) ?
C(315) C(316) 1.393(7) ?
C(321) C(322) 1.390(7) ?
C(321) C(326) 1.388(7) ?
C(322) C(323) 1.386(7) ?
C(323) C(324) 1.373(8) ?
C(324) C(325) 1.374(8) ?
C(325) C(326) 1.386(7) ?
C(411) C(412) 1.391(7) ?
C(411) C(416) 1.393(7) ?
C(412) C(413) 1.389(7) ?
C(413) C(414) 1.378(9) ?
C(414) C(415) 1.372(9) ?
C(415) C(416) 1.380(7) ?
C(421) C(426) 1.388(6) ?
C(421) C(422) 1.398(6) ?
C(422) C(423) 1.387(7) ?
C(423) C(424) 1.383(7) ?
C(424) C(425) 1.381(7) ?
C(425) C(426) 1.391(6) ?
